data_9007469
loop_
_publ_author_name
'Kleber, W.'
'Liebau, F.'
'Piatkowiak, E.'

_publ_section_title
;
 Zur struktur des phosphophyllits, Zn2Fe[PO4]2*4H2O
;
_journal_name_full 'Acta Crystallographica'
_journal_page_first 795
_journal_page_last 795
_journal_paper_doi 10.1107/S0365110X61002369
_journal_volume 14
_journal_year 1961
_chemical_formula_sum 'Fe H8 O12 P2 Zn2'
_chemical_name_mineral Phosphophyllite
_space_group_IT_number 14
_symmetry_space_group_name_Hall '-P 2ybc'
_symmetry_space_group_name_H-M 'P 1 21/c 1'
_cell_angle_alpha 90
_cell_angle_beta 120.25
_cell_angle_gamma 90
_cell_formula_units_Z 2
_cell_length_a 10.23
_cell_length_b 5.08
_cell_length_c 10.49
_cell_volume 470.919
_database_code_amcsd 0009263
_exptl_crystal_density_diffrn 3.164
_cod_original_formula_sum 'Fe Zn2 P2 O12 H8'
_cod_database_code 9007469

loop_
_space_group_symop_operation_xyz
x,y,z
x,1/2-y,1/2+z
-x,1/2+y,1/2-z
-x,-y,-z

loop_
_atom_site_label
_atom_site_fract_x
_atom_site_fract_y
_atom_site_fract_z
_atom_site_type_symbol
_atom_site_attached_hydrogens
Fe 0.00000 0.00000 0.00000 Fe 0
Zn 0.50000 0.78000 0.14800 Zn 0
P 0.31700 0.21000 0.00000 P 0
O1 0.15900 0.34000 0.46700 O 0
O2 0.34400 0.50000 0.01900 O 0
O3 0.33300 0.46000 0.39000 O 0
O4 0.41500 0.11000 0.15500 O 0
Wat1 0.00200 0.33000 0.12900 O 2
Wat2 0.18300 0.17000 0.18800 O 2

loop_
_cod_changelog_entry_id
_cod_changelog_entry_author
_cod_changelog_entry_date
_cod_changelog_entry_text
1
;cod-tools version 3.8.0
Id: cif_guess_AMCSD_atom_types 9574 2023-05-10 09:00:05Z saulius
;
2023-05-10T18:50:45+03:00
;Derived atom types and hydrogen counts
from atom names that follow the AMCSD naming convention
(Wat == water, O-H == hydroxyl).
;

loop_
_cod_related_entry_id
_cod_related_entry_database
_cod_related_entry_code
1 AMCSD 0009263
